data_1520397
loop_
_publ_author_name
'Taylor, P. G.'
'Callear, Samantha K.'
'Hursthouse, Michael B.'

_publ_section_title
;
 C16H21ClN4O7Si
;
_journal_name_full 'Crystal Structure Report Archive'
_journal_page_first 663
_journal_year 2009
_chemical_formula_sum 'C16 H21 Cl N4 O7 Si'
_chemical_formula_weight 444.91
_space_group_IT_number 14
_symmetry_cell_setting monoclinic
_symmetry_space_group_name_Hall '-P 2ybc'
_symmetry_space_group_name_H-M 'P 1 21/c 1'
_atom_sites_solution_hydrogens geom
_atom_sites_solution_primary direct
_atom_sites_solution_secondary difmap
_cell_angle_alpha 90.00
_cell_angle_beta 93.232(2)
_cell_angle_gamma 90.00
_cell_formula_units_Z 8
_cell_length_a 24.2668(9)
_cell_length_b 6.9038(2)
_cell_length_c 23.7477(9)
_cell_measurement_reflns_used 67214
_cell_measurement_temperature 120(2)
_cell_measurement_theta_max 27.48
_cell_measurement_theta_min 2.91
_cell_volume 3972.2(2)
_computing_cell_refinement 'DENZO (Otwinowski & Minor, 1997) & COLLECT (Hooft, R.W.W., 1998)'
_computing_data_collection 'COLLECT (Hooft, R.W.W., 1998)'
_computing_data_reduction 'DENZO (Otwinowski & Minor, 1997) & COLLECT (Hooft, R.W.W., 1998)'
_computing_structure_refinement 'SHELXL-97 (Sheldrick, 2008)'
_diffrn_ambient_temperature 120(2)
_diffrn_detector_area_resol_mean 9.091
_diffrn_measured_fraction_theta_full 0.912
_diffrn_measured_fraction_theta_max 0.912
_diffrn_measurement_device_type 'Bruker-Nonius Roper CCD camera on \k-goniostat'
_diffrn_measurement_method '\f & \w scans'
_diffrn_radiation_monochromator graphite
_diffrn_radiation_source 'Bruker-Nonius FR591 rotating anode'
_diffrn_radiation_type MoK\a
_diffrn_radiation_wavelength 0.71073
_diffrn_reflns_av_R_equivalents 0.0000
_diffrn_reflns_av_sigmaI/netI 0.0696
_diffrn_reflns_limit_h_max 31
_diffrn_reflns_limit_h_min 0
_diffrn_reflns_limit_k_max 0
_diffrn_reflns_limit_k_min -8
_diffrn_reflns_limit_l_max 30
_diffrn_reflns_limit_l_min -30
_diffrn_reflns_number 8357
_diffrn_reflns_theta_full 27.48
_diffrn_reflns_theta_max 27.48
_diffrn_reflns_theta_min 3.20
_exptl_absorpt_coefficient_mu 0.300
_exptl_absorpt_correction_T_max 0.9522
_exptl_absorpt_correction_T_min 0.8950
_exptl_absorpt_correction_type multi-scan
_exptl_absorpt_process_details 'SADABS 2007/2 (Sheldrick, G.M., 2007)'
_exptl_crystal_colour colourless
_exptl_crystal_density_diffrn 1.488
_exptl_crystal_density_method 'not measured'
_exptl_crystal_description block
_exptl_crystal_F_000 1856
_exptl_crystal_size_max 0.39
_exptl_crystal_size_mid 0.31
_exptl_crystal_size_min 0.17
_refine_diff_density_max 0.673
_refine_diff_density_min -0.657
_refine_diff_density_rms 0.118
_refine_ls_extinction_method none
_refine_ls_goodness_of_fit_ref 1.085
_refine_ls_hydrogen_treatment constr
_refine_ls_matrix_type full
_refine_ls_number_parameters 534
_refine_ls_number_reflns 8357
_refine_ls_number_restraints 0
_refine_ls_restrained_S_all 1.085
_refine_ls_R_factor_all 0.1152
_refine_ls_R_factor_gt 0.0702
_refine_ls_shift/su_max 0.000
_refine_ls_shift/su_mean 0.000
_refine_ls_structure_factor_coef Fsqd
_refine_ls_weighting_details 'calc w=1/[\s^2^(Fo^2^)+(0.0304P)^2^+14.9808P] where P=(Fo^2^+2Fc^2^)/3'
_refine_ls_weighting_scheme calc
_refine_ls_wR_factor_gt 0.1340
_refine_ls_wR_factor_ref 0.1557
_reflns_number_gt 5961
_reflns_number_total 8357
_reflns_threshold_expression >2\s(I)
_cod_data_source_file eCrystal-663.cif
_cod_data_source_block 2009src0245p21c
_cod_depositor_comments
;
Citation :
Taylor, P. G. and Callear, Samantha K. and 
Hursthouse, Michael B. (2009) 
University of Southampton, Crystal Structure Report Archive. 
(doi:10.5258/ecrystals/663)

More at:
http://ecrystals.chem.soton.ac.uk/663/
;
_cod_original_sg_symbol_H-M P21/c
_cod_database_code 1520397

loop_
_symmetry_equiv_pos_as_xyz
'x, y, z'
'-x, y+1/2, -z+1/2'
'-x, -y, -z'
'x, -y-1/2, z-1/2'

loop_
_atom_site_label
_atom_site_type_symbol
_atom_site_fract_x
_atom_site_fract_y
_atom_site_fract_z
_atom_site_U_iso_or_equiv
_atom_site_adp_type
_atom_site_occupancy
_atom_site_symmetry_multiplicity
_atom_site_calc_flag
_atom_site_refinement_flags
_atom_site_disorder_assembly
_atom_site_disorder_group
C2 C -0.0424(2) 0.4151(8) 0.2323(2) 0.0193(13) Uani 1 1 d . . .
H2 H -0.0193 0.3853 0.2647 0.023 Uiso 1 1 calc R . .
C3 C -0.0974(2) 0.4473(8) 0.2381(2) 0.0199(13) Uani 1 1 d . . .
C4 C -0.1300(2) 0.4938(8) 0.1893(2) 0.0188(13) Uani 1 1 d . . .
H4 H -0.1682 0.5202 0.1919 0.023 Uiso 1 1 calc R . .
C5 C -0.1070(2) 0.5013(8) 0.1378(2) 0.0162(12) Uani 1 1 d . . .
C6 C -0.0502(2) 0.4639(7) 0.1319(2) 0.0123(11) Uani 1 1 d . . .
C7 C 0.0380(2) 0.3807(9) 0.1734(2) 0.0193(13) Uani 1 1 d . . .
H7A H 0.0460 0.2441 0.1836 0.023 Uiso 1 1 calc R . .
H7B H 0.0620 0.4650 0.1980 0.023 Uiso 1 1 calc R . .
C8 C -0.1225(3) 0.4322(10) 0.2941(3) 0.0293(15) Uani 1 1 d . . .
H8A H -0.0931 0.4268 0.3241 0.044 Uiso 1 1 calc R . .
H8B H -0.1449 0.3144 0.2951 0.044 Uiso 1 1 calc R . .
H8C H -0.1458 0.5456 0.2998 0.044 Uiso 1 1 calc R . .
C9 C 0.0712(2) 0.6678(7) 0.0733(2) 0.0184(12) Uani 1 1 d . . .
H9A H 0.0688 0.6720 0.0320 0.028 Uiso 1 1 calc R . .
H9B H 0.1091 0.6963 0.0872 0.028 Uiso 1 1 calc R . .
H9C H 0.0461 0.7643 0.0880 0.028 Uiso 1 1 calc R . .
C22 C 0.1177(2) 0.0522(8) -0.0108(2) 0.0190(12) Uani 1 1 d . . .
H22 H 0.0894 0.0111 -0.0374 0.023 Uiso 1 1 calc R . .
C23 C 0.1715(2) 0.0042(8) -0.0195(2) 0.0183(12) Uani 1 1 d . . .
C24 C 0.2112(2) 0.0644(8) 0.0216(2) 0.0189(12) Uani 1 1 d . . .
H24 H 0.2489 0.0346 0.0171 0.023 Uiso 1 1 calc R . .
C25 C 0.1972(2) 0.1654(8) 0.0684(2) 0.0170(12) Uani 1 1 d . . .
C26 C 0.1417(2) 0.2224(7) 0.0748(2) 0.0157(11) Uani 1 1 d . . .
C27 C 0.0467(2) 0.2261(8) 0.0424(2) 0.0165(12) Uani 1 1 d . . .
H27A H 0.0235 0.1184 0.0550 0.020 Uiso 1 1 calc R . .
H27B H 0.0301 0.2770 0.0063 0.020 Uiso 1 1 calc R . .
C28 C 0.1871(2) -0.1028(9) -0.0716(3) 0.0293(15) Uani 1 1 d . . .
H28A H 0.1538 -0.1288 -0.0957 0.044 Uiso 1 1 calc R . .
H28B H 0.2049 -0.2256 -0.0606 0.044 Uiso 1 1 calc R . .
H28C H 0.2127 -0.0237 -0.0923 0.044 Uiso 1 1 calc R . .
N1 N -0.02038(18) 0.4250(6) 0.18118(19) 0.0163(11) Uani 1 1 d . . .
N5 N -0.14278(18) 0.5526(7) 0.0891(2) 0.0166(11) Uani 1 1 d . . .
N21 N 0.10388(17) 0.1572(6) 0.0349(2) 0.0153(10) Uani 1 1 d . . .
N25 N 0.24003(18) 0.2215(7) 0.1104(2) 0.0181(10) Uani 1 1 d . . .
O5A O -0.18813(15) 0.6241(6) 0.09713(17) 0.0273(10) Uani 1 1 d . . .
O5B O -0.12641(16) 0.5217(6) 0.04192(17) 0.0232(9) Uani 1 1 d . . .
O6 O -0.02438(14) 0.4653(5) 0.08689(15) 0.0150(8) Uani 1 1 d . . .
O25A O 0.22727(16) 0.2504(7) 0.15869(17) 0.0280(10) Uani 1 1 d . . .
O25B O 0.28736(14) 0.2341(6) 0.09524(17) 0.0259(9) Uani 1 1 d . . .
O26 O 0.12424(14) 0.3328(5) 0.11275(16) 0.0181(9) Uani 1 1 d . . .
Si1 Si 0.05155(6) 0.4238(2) 0.09727(6) 0.0150(4) Uani 1 1 d . . .
Cl1 Cl 0.04514(6) 0.4575(2) 0.35784(6) 0.0247(4) Uani 1 1 d . . .
C32 C 0.3847(2) 0.9530(8) 0.4751(2) 0.0168(12) Uani 1 1 d . . .
H32 H 0.4133 0.9879 0.4513 0.020 Uiso 1 1 calc R . .
C33 C 0.3315(2) 1.0140(8) 0.4615(2) 0.0173(12) Uani 1 1 d . . .
C34 C 0.2919(2) 0.9657(8) 0.5001(2) 0.0173(12) Uani 1 1 d . . .
H34 H 0.2552 1.0115 0.4937 0.021 Uiso 1 1 calc R . .
C35 C 0.3048(2) 0.8552(7) 0.5463(2) 0.0145(11) Uani 1 1 d . . .
C36 C 0.3589(2) 0.7838(8) 0.5571(2) 0.0159(12) Uani 1 1 d . . .
C37 C 0.45362(19) 0.7703(8) 0.5351(2) 0.0161(12) Uani 1 1 d . . .
H37A H 0.4777 0.8756 0.5505 0.019 Uiso 1 1 calc R . .
H37B H 0.4697 0.7185 0.5008 0.019 Uiso 1 1 calc R . .
C38 C 0.3172(2) 1.1216(8) 0.4079(2) 0.0215(13) Uani 1 1 d . . .
H38A H 0.3508 1.1448 0.3879 0.032 Uiso 1 1 calc R . .
H38B H 0.3002 1.2458 0.4168 0.032 Uiso 1 1 calc R . .
H38C H 0.2912 1.0446 0.3841 0.032 Uiso 1 1 calc R . .
C39 C 0.4275(2) 0.3270(8) 0.5636(2) 0.0206(13) Uani 1 1 d . . .
H39A H 0.4271 0.3250 0.5223 0.031 Uiso 1 1 calc R . .
H39B H 0.3906 0.2961 0.5757 0.031 Uiso 1 1 calc R . .
H39C H 0.4540 0.2308 0.5790 0.031 Uiso 1 1 calc R . .
C42 C 0.5412(2) 0.5765(8) 0.7356(2) 0.0160(12) Uani 1 1 d . . .
H42 H 0.5178 0.6075 0.7651 0.019 Uiso 1 1 calc R . .
C43 C 0.5967(2) 0.5434(9) 0.7489(2) 0.0207(13) Uani 1 1 d . . .
C44 C 0.6279(2) 0.4945(8) 0.7041(3) 0.0182(12) Uani 1 1 d . . .
H44 H 0.6659 0.4651 0.7113 0.022 Uiso 1 1 calc R . .
C45 C 0.6062(2) 0.4868(8) 0.6499(2) 0.0148(12) Uani 1 1 d . . .
C46 C 0.5497(2) 0.5257(7) 0.6365(2) 0.0138(12) Uani 1 1 d . . .
C47 C 0.4609(2) 0.6114(8) 0.6675(2) 0.0177(12) Uani 1 1 d . . .
H47A H 0.4530 0.7477 0.6772 0.021 Uiso 1 1 calc R . .
H47B H 0.4367 0.5263 0.6889 0.021 Uiso 1 1 calc R . .
C48 C 0.6205(3) 0.5572(10) 0.8080(3) 0.0306(15) Uani 1 1 d . . .
H48A H 0.6456 0.6685 0.8115 0.046 Uiso 1 1 calc R . .
H48B H 0.6410 0.4383 0.8178 0.046 Uiso 1 1 calc R . .
H48C H 0.5907 0.5738 0.8337 0.046 Uiso 1 1 calc R . .
N31 N 0.39719(17) 0.8452(6) 0.52136(18) 0.0128(9) Uani 1 1 d . . .
N35 N 0.26134(18) 0.8127(6) 0.5849(2) 0.0195(11) Uani 1 1 d . . .
N41 N 0.51940(17) 0.5659(6) 0.68204(17) 0.0119(10) Uani 1 1 d . . .
N45 N 0.64188(18) 0.4330(6) 0.6049(2) 0.0174(10) Uani 1 1 d . . .
O35A O 0.21434(15) 0.8713(6) 0.57101(17) 0.0267(9) Uani 1 1 d . . .
O35B O 0.27264(16) 0.7209(7) 0.62754(18) 0.0340(11) Uani 1 1 d . . .
O36 O 0.37567(14) 0.6659(5) 0.59623(16) 0.0183(9) Uani 1 1 d . . .
O45A O 0.62753(16) 0.4689(6) 0.55560(17) 0.0220(10) Uani 1 1 d . . .
O45B O 0.68664(15) 0.3578(6) 0.61934(18) 0.0276(10) Uani 1 1 d . . .
O46 O 0.52416(14) 0.5264(5) 0.58827(15) 0.0147(8) Uani 1 1 d . . .
Si2 Si 0.44808(6) 0.5709(2) 0.58954(6) 0.0134(3) Uani 1 1 d . . .
Cl2 Cl 0.45772(6) 0.9638(2) 0.35419(6) 0.0232(4) Uani 1 1 d . . .
C91 C 0.1910(3) 0.4854(13) 0.2807(3) 0.052(2) Uani 1 1 d . . .
H91A H 0.1953 0.6129 0.2986 0.078 Uiso 1 1 calc R . .
H91B H 0.2112 0.4828 0.2462 0.078 Uiso 1 1 calc R . .
H91C H 0.2057 0.3855 0.3068 0.078 Uiso 1 1 calc R . .
O91 O 0.1371(2) 0.4512(11) 0.2680(2) 0.0635(17) Uani 1 1 d . . .
H91 H 0.1186 0.4849 0.2952 0.095 Uiso 1 1 calc R . .
C92 C 0.3122(3) 0.9917(12) 0.2585(3) 0.053(2) Uani 1 1 d . . .
H92A H 0.2971 0.8927 0.2828 0.080 Uiso 1 1 calc R . .
H92B H 0.2930 0.9861 0.2211 0.080 Uiso 1 1 calc R . .
H92C H 0.3069 1.1201 0.2750 0.080 Uiso 1 1 calc R . .
O92 O 0.3663(2) 0.9594(12) 0.2538(2) 0.075(2) Uani 1 1 d . . .
H92 H 0.3829 0.9686 0.2857 0.113 Uiso 1 1 calc R . .

loop_
_atom_site_aniso_label
_atom_site_aniso_U_11
_atom_site_aniso_U_22
_atom_site_aniso_U_33
_atom_site_aniso_U_23
_atom_site_aniso_U_13
_atom_site_aniso_U_12
C2 0.023(3) 0.019(3) 0.016(3) -0.004(2) -0.001(2) 0.002(2)
C3 0.022(3) 0.019(3) 0.019(3) -0.002(2) 0.005(2) -0.003(3)
C4 0.016(3) 0.029(3) 0.012(3) -0.002(3) 0.000(2) 0.002(2)
C5 0.010(2) 0.017(3) 0.021(3) -0.003(2) 0.002(2) 0.000(2)
C6 0.015(3) 0.013(3) 0.009(3) -0.001(2) 0.004(2) -0.003(2)
C7 0.010(3) 0.028(3) 0.019(3) 0.002(3) -0.001(2) 0.000(2)
C8 0.029(3) 0.039(4) 0.021(3) -0.008(3) 0.003(3) 0.001(3)
C9 0.016(3) 0.016(3) 0.024(3) -0.001(2) 0.002(2) -0.002(2)
C22 0.013(3) 0.017(3) 0.027(3) -0.002(3) -0.002(2) -0.001(2)
C23 0.020(3) 0.012(3) 0.023(3) 0.002(2) 0.002(2) -0.002(2)
C24 0.018(3) 0.012(3) 0.026(3) 0.004(2) 0.003(2) 0.000(2)
C25 0.015(3) 0.014(3) 0.021(3) 0.004(2) -0.007(2) -0.005(2)
C26 0.016(3) 0.013(3) 0.018(3) 0.005(2) 0.001(2) -0.005(2)
C27 0.008(2) 0.027(3) 0.015(3) 0.005(2) 0.001(2) 0.005(2)
C28 0.020(3) 0.024(3) 0.045(4) -0.010(3) 0.006(3) 0.004(3)
N1 0.017(2) 0.014(2) 0.018(3) -0.002(2) 0.0011(19) -0.0001(19)
N5 0.012(2) 0.019(2) 0.019(3) -0.002(2) 0.0015(19) -0.0027(19)
N21 0.009(2) 0.011(2) 0.025(3) 0.004(2) -0.0002(19) -0.0028(18)
N25 0.013(2) 0.021(2) 0.020(3) 0.003(2) -0.0042(19) 0.001(2)
O5A 0.0121(19) 0.041(3) 0.028(2) 0.006(2) 0.0010(17) 0.0088(18)
O5B 0.019(2) 0.036(2) 0.014(2) 0.0052(19) 0.0018(17) 0.0006(19)
O6 0.0168(19) 0.020(2) 0.0077(19) 0.0012(16) -0.0003(15) 0.0033(16)
O25A 0.021(2) 0.045(3) 0.018(2) -0.002(2) 0.0005(17) -0.001(2)
O25B 0.0120(18) 0.033(2) 0.032(2) 0.004(2) -0.0019(16) -0.0039(17)
O26 0.0126(19) 0.021(2) 0.021(2) -0.0039(17) -0.0008(15) 0.0004(15)
Si1 0.0110(7) 0.0171(8) 0.0168(9) -0.0004(7) 0.0000(6) 0.0005(6)
Cl1 0.0235(8) 0.0235(8) 0.0267(9) 0.0019(6) -0.0023(6) 0.0010(6)
C32 0.020(3) 0.013(3) 0.017(3) 0.003(2) -0.002(2) -0.005(2)
C33 0.016(3) 0.015(3) 0.021(3) -0.001(2) 0.003(2) 0.002(2)
C34 0.015(3) 0.015(3) 0.022(3) -0.003(2) -0.004(2) -0.001(2)
C35 0.010(2) 0.010(2) 0.023(3) -0.003(2) -0.001(2) 0.002(2)
C36 0.016(3) 0.011(3) 0.021(3) -0.006(2) 0.001(2) 0.001(2)
C37 0.009(2) 0.019(3) 0.020(3) 0.002(2) 0.000(2) -0.002(2)
C38 0.025(3) 0.019(3) 0.020(3) 0.005(2) -0.004(2) 0.000(2)
C39 0.019(3) 0.023(3) 0.021(3) -0.003(3) 0.003(2) 0.001(2)
C42 0.019(3) 0.020(3) 0.008(3) -0.004(2) 0.001(2) -0.001(2)
C43 0.021(3) 0.025(3) 0.016(3) 0.002(3) 0.002(2) -0.004(3)
C44 0.016(3) 0.014(3) 0.023(3) 0.005(3) -0.004(2) -0.002(2)
C45 0.018(3) 0.013(3) 0.014(3) 0.000(2) 0.005(2) 0.001(2)
C46 0.020(3) 0.010(3) 0.012(3) 0.000(2) 0.003(2) 0.001(2)
C47 0.012(3) 0.025(3) 0.016(3) -0.002(2) 0.004(2) 0.007(2)
C48 0.028(3) 0.046(4) 0.017(3) 0.003(3) -0.006(3) -0.006(3)
N31 0.008(2) 0.019(2) 0.011(2) 0.0004(19) 0.0029(17) 0.0000(18)
N35 0.016(2) 0.017(2) 0.026(3) -0.006(2) 0.002(2) 0.0015(19)
N41 0.014(2) 0.013(2) 0.009(2) 0.0005(19) 0.0008(17) -0.0005(18)
N45 0.014(2) 0.015(2) 0.024(3) -0.006(2) 0.003(2) -0.0077(19)
O35A 0.0105(18) 0.032(2) 0.038(2) 0.004(2) 0.0048(17) 0.0056(18)
O35B 0.019(2) 0.053(3) 0.031(3) 0.016(2) 0.0078(19) 0.010(2)
O36 0.0135(19) 0.024(2) 0.017(2) 0.0006(18) 0.0010(15) 0.0008(16)
O45A 0.020(2) 0.035(2) 0.011(2) -0.0035(19) -0.0003(17) -0.0022(18)
O45B 0.013(2) 0.037(2) 0.032(3) 0.000(2) 0.0012(17) 0.0111(18)
O46 0.0114(18) 0.018(2) 0.014(2) -0.0008(16) 0.0000(15) 0.0013(15)
Si2 0.0115(7) 0.0169(8) 0.0118(8) -0.0015(6) 0.0000(6) 0.0022(6)
Cl2 0.0224(7) 0.0261(8) 0.0213(8) 0.0016(6) 0.0031(6) -0.0024(6)
C91 0.060(5) 0.058(5) 0.038(5) 0.005(4) 0.002(4) 0.005(4)
O91 0.046(3) 0.106(5) 0.038(4) 0.003(3) -0.001(3) -0.016(4)
C92 0.058(5) 0.055(5) 0.045(5) 0.003(4) -0.006(4) 0.000(4)
O92 0.048(3) 0.145(6) 0.033(3) 0.019(4) 0.001(3) 0.014(4)

loop_
_atom_type_symbol
_atom_type_description
_atom_type_scat_dispersion_real
_atom_type_scat_dispersion_imag
_atom_type_scat_source
C C 0.0033 0.0016 'International Tables Vol C Tables 4.2.6.8 and 6.1.1.4'
H H 0.0000 0.0000 'International Tables Vol C Tables 4.2.6.8 and 6.1.1.4'
N N 0.0061 0.0033 'International Tables Vol C Tables 4.2.6.8 and 6.1.1.4'
O O 0.0106 0.0060 'International Tables Vol C Tables 4.2.6.8 and 6.1.1.4'
Si Si 0.0817 0.0704 'International Tables Vol C Tables 4.2.6.8 and 6.1.1.4'
Cl Cl 0.1484 0.1585 'International Tables Vol C Tables 4.2.6.8 and 6.1.1.4'

loop_
_geom_angle_atom_site_label_1
_geom_angle_atom_site_label_2
_geom_angle_atom_site_label_3
_geom_angle
_geom_angle_site_symmetry_1
_geom_angle_site_symmetry_3
N1 C2 C3 121.2(5) . .
N1 C2 H2 119.4 . .
C3 C2 H2 119.4 . .
C2 C3 C4 117.6(5) . .
C2 C3 C8 121.7(6) . .
C4 C3 C8 120.7(5) . .
C5 C4 C3 120.3(5) . .
C5 C4 H4 119.9 . .
C3 C4 H4 119.9 . .
C4 C5 C6 121.9(5) . .
C4 C5 N5 117.6(5) . .
C6 C5 N5 120.5(5) . .
O6 C6 N1 117.4(5) . .
O6 C6 C5 127.6(5) . .
N1 C6 C5 114.9(5) . .
N1 C7 Si1 108.0(4) . .
N1 C7 H7A 110.1 . .
Si1 C7 H7A 110.1 . .
N1 C7 H7B 110.1 . .
Si1 C7 H7B 110.1 . .
H7A C7 H7B 108.4 . .
C3 C8 H8A 109.5 . .
C3 C8 H8B 109.5 . .
H8A C8 H8B 109.5 . .
C3 C8 H8C 109.5 . .
H8A C8 H8C 109.5 . .
H8B C8 H8C 109.5 . .
Si1 C9 H9A 109.5 . .
Si1 C9 H9B 109.5 . .
H9A C9 H9B 109.5 . .
Si1 C9 H9C 109.5 . .
H9A C9 H9C 109.5 . .
H9B C9 H9C 109.5 . .
N21 C22 C23 121.8(5) . .
N21 C22 H22 119.1 . .
C23 C22 H22 119.1 . .
C22 C23 C24 116.6(5) . .
C22 C23 C28 121.7(5) . .
C24 C23 C28 121.7(5) . .
C25 C24 C23 121.7(5) . .
C25 C24 H24 119.2 . .
C23 C24 H24 119.2 . .
C24 C25 C26 120.6(5) . .
C24 C25 N25 119.4(5) . .
C26 C25 N25 119.9(5) . .
O26 C26 N21 117.1(5) . .
O26 C26 C25 126.7(5) . .
N21 C26 C25 116.1(5) . .
N21 C27 Si1 107.0(3) . .
N21 C27 H27A 110.3 . .
Si1 C27 H27A 110.3 . .
N21 C27 H27B 110.3 . .
Si1 C27 H27B 110.3 . .
H27A C27 H27B 108.6 . .
C23 C28 H28A 109.5 . .
C23 C28 H28B 109.5 . .
H28A C28 H28B 109.5 . .
C23 C28 H28C 109.5 . .
H28A C28 H28C 109.5 . .
H28B C28 H28C 109.5 . .
C2 N1 C6 124.1(5) . .
C2 N1 C7 122.2(5) . .
C6 N1 C7 113.6(4) . .
O5B N5 O5A 123.3(5) . .
O5B N5 C5 118.3(4) . .
O5A N5 C5 118.4(5) . .
C26 N21 C22 123.1(5) . .
C26 N21 C27 114.1(4) . .
C22 N21 C27 122.6(4) . .
O25A N25 O25B 123.7(5) . .
O25A N25 C25 118.6(4) . .
O25B N25 C25 117.7(5) . .
C6 O6 Si1 114.7(4) . .
C26 O26 Si1 113.9(3) . .
C9 Si1 O6 95.1(2) . .
C9 Si1 C7 120.2(3) . .
O6 Si1 C7 85.8(2) . .
C9 Si1 C27 116.9(3) . .
O6 Si1 C27 89.86(19) . .
C7 Si1 C27 122.9(3) . .
C9 Si1 O26 96.2(2) . .
O6 Si1 O26 168.66(19) . .
C7 Si1 O26 88.4(2) . .
C27 Si1 O26 85.1(2) . .
N31 C32 C33 121.6(5) . .
N31 C32 H32 119.2 . .
C33 C32 H32 119.2 . .
C32 C33 C34 116.1(5) . .
C32 C33 C38 121.4(5) . .
C34 C33 C38 122.5(5) . .
C35 C34 C33 121.7(5) . .
C35 C34 H34 119.1 . .
C33 C34 H34 119.1 . .
C34 C35 C36 120.8(5) . .
C34 C35 N35 118.4(5) . .
C36 C35 N35 120.8(5) . .
O36 C36 N31 116.7(5) . .
O36 C36 C35 127.3(5) . .
N31 C36 C35 116.0(5) . .
N31 C37 Si2 107.6(3) . .
N31 C37 H37A 110.2 . .
Si2 C37 H37A 110.2 . .
N31 C37 H37B 110.2 . .
Si2 C37 H37B 110.2 . .
H37A C37 H37B 108.5 . .
C33 C38 H38A 109.5 . .
C33 C38 H38B 109.5 . .
H38A C38 H38B 109.5 . .
C33 C38 H38C 109.5 . .
H38A C38 H38C 109.5 . .
H38B C38 H38C 109.5 . .
Si2 C39 H39A 109.5 . .
Si2 C39 H39B 109.5 . .
H39A C39 H39B 109.5 . .
Si2 C39 H39C 109.5 . .
H39A C39 H39C 109.5 . .
H39B C39 H39C 109.5 . .
N41 C42 C43 121.9(5) . .
N41 C42 H42 119.1 . .
C43 C42 H42 119.1 . .
C44 C43 C42 115.7(5) . .
C44 C43 C48 122.7(5) . .
C42 C43 C48 121.5(5) . .
C45 C44 C43 122.4(5) . .
C45 C44 H44 118.8 . .
C43 C44 H44 118.8 . .
C44 C45 C46 121.5(5) . .
C44 C45 N45 119.1(5) . .
C46 C45 N45 119.4(5) . .
O46 C46 N41 117.0(5) . .
O46 C46 C45 128.3(5) . .
N41 C46 C45 114.7(5) . .
N41 C47 Si2 107.5(3) . .
N41 C47 H47A 110.2 . .
Si2 C47 H47A 110.2 . .
N41 C47 H47B 110.2 . .
Si2 C47 H47B 110.2 . .
H47A C47 H47B 108.5 . .
C43 C48 H48A 109.5 . .
C43 C48 H48B 109.5 . .
H48A C48 H48B 109.5 . .
C43 C48 H48C 109.5 . .
H48A C48 H48C 109.5 . .
H48B C48 H48C 109.5 . .
C32 N31 C36 123.4(5) . .
C32 N31 C37 122.3(4) . .
C36 N31 C37 114.1(4) . .
O35B N35 O35A 123.7(5) . .
O35B N35 C35 119.3(4) . .
O35A N35 C35 117.1(5) . .
C42 N41 C46 123.7(5) . .
C42 N41 C47 121.9(4) . .
C46 N41 C47 114.3(4) . .
O45A N45 O45B 123.2(5) . .
O45A N45 C45 119.9(5) . .
O45B N45 C45 116.9(5) . .
C36 O36 Si2 114.7(3) . .
C46 O46 Si2 114.6(3) . .
C39 Si2 O46 95.3(2) . .
C39 Si2 C47 119.3(3) . .
O46 Si2 C47 86.1(2) . .
C39 Si2 O36 96.3(2) . .
O46 Si2 O36 168.39(18) . .
C47 Si2 O36 88.2(2) . .
C39 Si2 C37 117.5(3) . .
O46 Si2 C37 90.01(19) . .
C47 Si2 C37 123.2(3) . .
O36 Si2 C37 84.7(2) . .
O91 C91 H91A 109.5 . .
O91 C91 H91B 109.5 . .
H91A C91 H91B 109.5 . .
O91 C91 H91C 109.5 . .
H91A C91 H91C 109.5 . .
H91B C91 H91C 109.5 . .
C91 O91 H91 109.5 . .
O92 C92 H92A 109.5 . .
O92 C92 H92B 109.5 . .
H92A C92 H92B 109.5 . .
O92 C92 H92C 109.5 . .
H92A C92 H92C 109.5 . .
H92B C92 H92C 109.5 . .
C92 O92 H92 109.5 . .

loop_
_geom_bond_atom_site_label_1
_geom_bond_atom_site_label_2
_geom_bond_distance
_geom_bond_site_symmetry_2
C2 N1 1.356(7) .
C2 C3 1.366(8) .
C2 H2 0.9500 .
C3 C4 1.402(8) .
C3 C8 1.498(8) .
C4 C5 1.374(8) .
C4 H4 0.9500 .
C5 C6 1.417(7) .
C5 N5 1.451(7) .
C6 O6 1.269(6) .
C6 N1 1.367(7) .
C7 N1 1.471(6) .
C7 Si1 1.880(6) .
C7 H7A 0.9900 .
C7 H7B 0.9900 .
C8 H8A 0.9800 .
C8 H8B 0.9800 .
C8 H8C 0.9800 .
C9 Si1 1.849(5) .
C9 H9A 0.9800 .
C9 H9B 0.9800 .
C9 H9C 0.9800 .
C22 N21 1.362(7) .
C22 C23 1.375(7) .
C22 H22 0.9500 .
C23 C24 1.396(8) .
C23 C28 1.506(8) .
C24 C25 1.370(8) .
C24 H24 0.9500 .
C25 C26 1.420(7) .
C25 N25 1.452(7) .
C26 O26 1.271(6) .
C26 N21 1.358(7) .
C27 N21 1.487(6) .
C27 Si1 1.887(6) .
C27 H27A 0.9900 .
C27 H27B 0.9900 .
C28 H28A 0.9800 .
C28 H28B 0.9800 .
C28 H28C 0.9800 .
N5 O5B 1.229(6) .
N5 O5A 1.231(6) .
N25 O25A 1.222(6) .
N25 O25B 1.226(5) .
O6 Si1 1.867(4) .
O26 Si1 1.889(4) .
C32 N31 1.348(6) .
C32 C33 1.379(7) .
C32 H32 0.9500 .
C33 C34 1.406(8) .
C33 C38 1.496(7) .
C34 C35 1.360(8) .
C34 H34 0.9500 .
C35 C36 1.411(7) .
C35 N35 1.465(7) .
C36 O36 1.284(6) .
C36 N31 1.361(7) .
C37 N31 1.483(6) .
C37 Si2 1.898(6) .
C37 H37A 0.9900 .
C37 H37B 0.9900 .
C38 H38A 0.9800 .
C38 H38B 0.9800 .
C38 H38C 0.9800 .
C39 Si2 1.852(6) .
C39 H39A 0.9800 .
C39 H39B 0.9800 .
C39 H39C 0.9800 .
C42 N41 1.353(6) .
C42 C43 1.385(8) .
C42 H42 0.9500 .
C43 C44 1.381(8) .
C43 C48 1.492(8) .
C44 C45 1.364(8) .
C44 H44 0.9500 .
C45 C46 1.415(7) .
C45 N45 1.461(7) .
C46 O46 1.272(6) .
C46 N41 1.370(6) .
C47 N41 1.476(6) .
C47 Si2 1.882(6) .
C47 H47A 0.9900 .
C47 H47B 0.9900 .
C48 H48A 0.9800 .
C48 H48B 0.9800 .
C48 H48C 0.9800 .
N35 O35B 1.214(6) .
N35 O35A 1.237(5) .
N45 O45A 1.228(6) .
N45 O45B 1.235(6) .
O36 Si2 1.891(4) .
O46 Si2 1.873(4) .
C91 O91 1.347(9) .
C91 H91A 0.9800 .
C91 H91B 0.9800 .
C91 H91C 0.9800 .
O91 H91 0.8400 .
C92 O92 1.343(9) .
C92 H92A 0.9800 .
C92 H92B 0.9800 .
C92 H92C 0.9800 .
O92 H92 0.8400 .

loop_
_geom_hbond_atom_site_label_D
_geom_hbond_atom_site_label_H
_geom_hbond_atom_site_label_A
_geom_hbond_distance_DH
_geom_hbond_distance_HA
_geom_hbond_distance_DA
_geom_hbond_angle_DHA
_geom_hbond_site_symmetry_A
O91 H91 Cl1 0.84 2.39 3.173(6) 154.9 .
O92 H92 Cl2 0.84 2.37 3.164(6) 158.1 .
